data_7160403
loop_
_publ_author_name
'Thrinadh Kumar, Rapeti'
'Mulani, Sohel C.'
'Anwar, Shaik'
'Kottalanka, Ravi K.'

_publ_section_title
;
 Design, synthesis, and apoptotic evaluation of
 spiro[indoline-3,3'-pyrazolo[1,2-<i>a</i>]indazole] derivatives
 <i>via</i> [3 + 2] <i>N</i>,<i>N</i>-cycloaddition.
;
_journal_issue 15
_journal_name_full 'Organic &amp; biomolecular chemistry'
_journal_page_first 3583
_journal_page_last 3589
_journal_paper_doi 10.1039/d5ob00049a
_journal_volume 23
_journal_year 2025
_chemical_absolute_configuration syn
_chemical_formula_moiety 'C22 H14 F3 N5 O2'
_chemical_formula_sum 'C22 H14 F3 N5 O2'
_chemical_formula_weight 437.38
_space_group_crystal_system orthorhombic
_space_group_IT_number 19
_space_group_name_Hall 'P 2ac 2ab'
_space_group_name_H-M_alt 'P 21 21 21'
_atom_sites_solution_hydrogens geom
_atom_sites_solution_primary dual
_audit_creation_date 2023-10-31
_audit_creation_method
;
Olex2 1.3-ac4
(compiled 2018.12.18 svn.r3554 for Rigaku Oxford Diffraction, GUI svn.r1)
;
_audit_update_record
;
2024-04-08 deposited with the CCDC.	2025-03-11 downloaded from the CCDC.
;
_cell_angle_alpha 90
_cell_angle_beta 90
_cell_angle_gamma 90
_cell_formula_units_Z 4
_cell_length_a 10.798(3)
_cell_length_b 11.682(4)
_cell_length_c 16.946(5)
_cell_measurement_reflns_used 9975
_cell_measurement_temperature 298(2)
_cell_measurement_theta_max 23.00
_cell_measurement_theta_min 2.24
_cell_volume 2137.6(11)
_computing_cell_refinement 'SAINT V8.40B (?, 2016)'
_computing_data_reduction 'SAINT V8.40B (?, 2016)'
_computing_molecular_graphics 'Olex2 (Dolomanov et al., 2009)'
_computing_publication_material 'Olex2 (Dolomanov et al., 2009)'
_computing_structure_refinement 'ShelXL (Sheldrick, 2015)'
_computing_structure_solution 'ShelXT (Sheldrick, 2015)'
_diffrn_ambient_temperature 298.0
_diffrn_measured_fraction_theta_full 0.999
_diffrn_measured_fraction_theta_max 0.999
_diffrn_measurement_device_type 'Bruker APEX-II CCD'
_diffrn_measurement_method '\f and \w scans'
_diffrn_radiation_type MoK\a
_diffrn_radiation_wavelength 0.71073
_diffrn_reflns_av_R_equivalents 0.0571
_diffrn_reflns_av_unetI/netI 0.0483
_diffrn_reflns_Laue_measured_fraction_full 0.999
_diffrn_reflns_Laue_measured_fraction_max 0.999
_diffrn_reflns_limit_h_max 12
_diffrn_reflns_limit_h_min -13
_diffrn_reflns_limit_k_max 14
_diffrn_reflns_limit_k_min -14
_diffrn_reflns_limit_l_max 20
_diffrn_reflns_limit_l_min -20
_diffrn_reflns_number 48768
_diffrn_reflns_point_group_measured_fraction_full 0.999
_diffrn_reflns_point_group_measured_fraction_max 0.999
_diffrn_reflns_theta_full 25.242
_diffrn_reflns_theta_max 25.349
_diffrn_reflns_theta_min 2.117
_diffrn_standards_number 0
_exptl_absorpt_coefficient_mu 0.108
_exptl_absorpt_correction_T_max 0.7456
_exptl_absorpt_correction_T_min 0.6505
_exptl_absorpt_correction_type multi-scan
_exptl_absorpt_process_details
;
SADABS-2016/2 (Bruker,2016/2) was used for absorption correction.
wR2(int) was 0.1396 before and 0.0722 after correction.
The Ratio of minimum to maximum transmission is 0.8725.
The \l/2 correction factor is Not present.
;
_exptl_crystal_colour 'clear light colourless'
_exptl_crystal_colour_lustre clear
_exptl_crystal_colour_modifier light
_exptl_crystal_colour_primary colourless
_exptl_crystal_density_diffrn 1.359
_exptl_crystal_description block
_exptl_crystal_F_000 896
_exptl_crystal_size_max 0.213
_exptl_crystal_size_mid 0.211
_exptl_crystal_size_min 0.194
_refine_diff_density_max 0.694
_refine_diff_density_min -0.797
_refine_diff_density_rms 0.076
_refine_ls_abs_structure_details
;
 Flack x determined using 1174 quotients [(I+)-(I-)]/[(I+)+(I-)]
 (Parsons, Flack and Wagner, Acta Cryst. B69 (2013) 249-259).
;
_refine_ls_abs_structure_Flack 0.5(7)
_refine_ls_extinction_method none
_refine_ls_goodness_of_fit_ref 1.234
_refine_ls_hydrogen_treatment constr
_refine_ls_matrix_type full
_refine_ls_number_parameters 271
_refine_ls_number_reflns 3900
_refine_ls_number_restraints 0
_refine_ls_restrained_S_all 1.234
_refine_ls_R_factor_all 0.1010
_refine_ls_R_factor_gt 0.0882
_refine_ls_shift/su_max 0.000
_refine_ls_shift/su_mean 0.000
_refine_ls_structure_factor_coef Fsqd
_refine_ls_weighting_details 'w=1/[\s^2^(Fo^2^)+(0.2000P)^2^] where P=(Fo^2^+2Fc^2^)/3'
_refine_ls_weighting_scheme calc
_refine_ls_wR_factor_gt 0.2741
_refine_ls_wR_factor_ref 0.2903
_reflns_Friedel_coverage 0.753
_reflns_Friedel_fraction_full 1.000
_reflns_Friedel_fraction_max 1.000
_reflns_number_gt 3176
_reflns_number_total 3900
_reflns_threshold_expression 'I > 2\s(I)'
_cod_data_source_file d5ob00049a2.cif
_cod_data_source_block exter123_0m
_cod_depositor_comments 'Adding full bibliography for 7160403.cif.'
_cod_original_cell_volume 2137.7(10)
_cod_database_code 7160403
_shelx_shelxl_version_number 2018/3
_shelx_space_group_comment
;
The symmetry employed for this shelxl refinement is uniquely defined
by the following loop, which should always be used as a source of
symmetry information in preference to the above space-group names.
They are only intended as comments.
;
_shelx_estimated_absorpt_t_max 0.979
_shelx_estimated_absorpt_t_min 0.977
_olex2_refinement_description
;
1. Fixed Uiso
 At 1.2 times of:
  All C(H) groups, All C(H,H) groups, All N(H,H) groups
2. Uiso/Uaniso restraints and constraints
Uanis(C21) = Uanis(C20) = Uanis(C19)
Uanis(F2) = Uanis(F1)
3.a Secondary CH2 refined with riding coordinates:
 C19(H19A,H19B)
3.b Aromatic/amide H refined with riding coordinates:
 C16(H16), C13(H13), C3(H3), C14(H14), C6(H6), C5(H5), C4(H4), C20(H20)
3.c X=CH2 refined with riding coordinates:
 N3(H3A,H3B), C21(H21A,H21B)
;
_olex2_submission_special_instructions 'No special instructions were received'

loop_
_space_group_symop_operation_xyz
'x, y, z'
'-x+1/2, -y, z+1/2'
'-x, y+1/2, -z+1/2'
'x+1/2, -y+1/2, -z'

loop_
_atom_site_label
_atom_site_type_symbol
_atom_site_fract_x
_atom_site_fract_y
_atom_site_fract_z
_atom_site_U_iso_or_equiv
_atom_site_adp_type
_atom_site_occupancy
_atom_site_site_symmetry_order
_atom_site_calc_flag
_atom_site_refinement_flags_posn
_atom_site_refinement_flags_adp
_atom_site_refinement_flags_occupancy
_atom_site_disorder_assembly
_atom_site_disorder_group
O1 O -0.7710(4) -0.3176(4) -0.4587(3) 0.0673(14) Uani 1 1 d . . . . .
N1 N -0.5996(4) -0.4212(5) -0.4210(3) 0.0496(12) Uani 1 1 d . . . . .
N5 N -0.3729(6) -0.5310(5) -0.2116(3) 0.0555(13) Uani 1 1 d . . . . .
N2 N -0.5721(4) -0.5154(4) -0.3712(3) 0.0497(12) Uani 1 1 d . . . . .
O2 O -0.4966(5) -0.3731(5) -0.2290(3) 0.0758(15) Uani 1 1 d . . . . .
C12 C -0.3269(5) -0.6195(5) -0.2595(3) 0.0446(12) Uani 1 1 d . . . . .
C2 C -0.7764(5) -0.4782(5) -0.3652(3) 0.0467(13) Uani 1 1 d . . . . .
C1 C -0.7254(5) -0.3947(6) -0.4195(3) 0.0490(13) Uani 1 1 d . . . . .
C17 C -0.3714(5) -0.6091(5) -0.3360(3) 0.0458(13) Uani 1 1 d . . . . .
N3 N -0.4977(5) -0.2796(6) -0.4896(3) 0.0645(16) Uani 1 1 d . . . . .
H3A H -0.566651 -0.260718 -0.511409 0.077 Uiso 1 1 calc R . . . .
H3B H -0.431010 -0.242951 -0.501110 0.077 Uiso 1 1 calc R . . . .
C7 C -0.6823(5) -0.5429(5) -0.3336(4) 0.0461(13) Uani 1 1 d . . . . .
C8 C -0.4943(5) -0.3632(5) -0.4393(4) 0.0482(14) Uani 1 1 d . . . . .
N4 N -0.1709(6) -0.3553(7) -0.4036(4) 0.0784(19) Uani 1 1 d . . . . .
C22 C -0.2753(6) -0.3805(6) -0.4013(4) 0.0553(15) Uani 1 1 d . . . . .
C9 C -0.3984(5) -0.4107(5) -0.3966(4) 0.0494(14) Uani 1 1 d . . . . .
C16 C -0.3417(7) -0.6860(6) -0.3916(4) 0.0588(16) Uani 1 1 d . . . . .
H16 H -0.371388 -0.677032 -0.442770 0.071 Uiso 1 1 calc R . . . .
C13 C -0.2487(6) -0.7089(6) -0.2397(4) 0.0584(16) Uani 1 1 d . . . . .
H13 H -0.216397 -0.715737 -0.189024 0.070 Uiso 1 1 calc R . . . .
C11 C -0.4455(6) -0.4570(5) -0.2537(4) 0.0531(15) Uani 1 1 d . . . . .
C3 C -0.9010(6) -0.4967(7) -0.3423(5) 0.0640(17) Uani 1 1 d . . . . .
H3 H -0.965787 -0.455968 -0.365089 0.077 Uiso 1 1 calc R . . . .
C10 C -0.4464(5) -0.5000(5) -0.3404(3) 0.0425(12) Uani 1 1 d . . . . .
C14 C -0.2206(7) -0.7862(6) -0.2968(5) 0.0665(19) Uani 1 1 d . . . . .
H14 H -0.168304 -0.846718 -0.284142 0.080 Uiso 1 1 calc R . . . .
C15 C -0.2663(7) -0.7794(7) -0.3732(5) 0.0711(19) Uani 1 1 d . . . . .
C6 C -0.7026(7) -0.6250(6) -0.2777(5) 0.0653(18) Uani 1 1 d . . . . .
H6 H -0.638854 -0.670191 -0.257968 0.078 Uiso 1 1 calc R . . . .
C5 C -0.8242(8) -0.6368(8) -0.2520(6) 0.083(2) Uani 1 1 d . . . . .
H5 H -0.841018 -0.686928 -0.210690 0.100 Uiso 1 1 calc R . . . .
C19 C -0.3504(14) -0.5183(13) -0.1267(7) 0.122(3) Uani 1 1 d . . . . .
H19A H -0.355049 -0.592976 -0.101880 0.146 Uiso 1 1 calc R . . . .
H19B H -0.415110 -0.470880 -0.104092 0.146 Uiso 1 1 calc R . . . .
C4 C -0.9212(7) -0.5766(7) -0.2858(6) 0.077(2) Uani 1 1 d . . . . .
H4 H -1.001807 -0.591214 -0.269333 0.092 Uiso 1 1 calc R . . . .
F3 F -0.1793(17) -0.9511(9) -0.4086(7) 0.256(9) Uani 1 1 d . . . . .
C18 C -0.2381(16) -0.8599(10) -0.4264(7) 0.126(5) Uani 1 1 d . . . . .
F2 F -0.176(2) -0.8295(14) -0.4876(10) 0.299(8) Uani 1 1 d . . . . .
F1 F -0.325(2) -0.9043(12) -0.4674(11) 0.299(8) Uani 1 1 d . . . . .
C20 C -0.2262(13) -0.4653(14) -0.1084(8) 0.122(3) Uani 1 1 d . . . . .
H20 H -0.203155 -0.469076 -0.055562 0.146 Uiso 1 1 calc R . . . .
C21 C -0.1586(14) -0.4233(13) -0.1468(7) 0.122(3) Uani 1 1 d . . . . .
H21A H -0.174545 -0.416064 -0.200517 0.146 Uiso 1 1 calc R . . . .
H21B H -0.085246 -0.394887 -0.125789 0.146 Uiso 1 1 calc R . . . .

loop_
_atom_site_aniso_label
_atom_site_aniso_U_11
_atom_site_aniso_U_22
_atom_site_aniso_U_33
_atom_site_aniso_U_23
_atom_site_aniso_U_13
_atom_site_aniso_U_12
O1 0.037(2) 0.074(3) 0.091(3) 0.022(3) -0.010(2) 0.006(2)
N1 0.033(2) 0.056(3) 0.061(3) 0.014(2) 0.001(2) 0.000(2)
N5 0.055(3) 0.066(3) 0.045(2) -0.003(2) -0.002(2) 0.006(3)
N2 0.029(2) 0.056(3) 0.064(3) 0.006(2) -0.001(2) -0.003(2)
O2 0.066(3) 0.075(3) 0.087(3) -0.027(3) 0.010(3) 0.015(3)
C12 0.033(2) 0.048(3) 0.053(3) 0.008(2) -0.001(2) 0.000(2)
C2 0.030(3) 0.048(3) 0.062(3) -0.007(3) -0.001(2) -0.001(2)
C1 0.029(3) 0.060(3) 0.058(3) 0.003(3) -0.006(2) 0.003(3)
C17 0.037(3) 0.048(3) 0.052(3) 0.009(3) 0.003(2) 0.004(2)
N3 0.034(3) 0.086(4) 0.073(3) 0.032(3) -0.001(2) 0.000(3)
C7 0.037(3) 0.043(3) 0.058(3) -0.004(2) 0.001(3) -0.003(2)
C8 0.027(3) 0.055(3) 0.063(3) 0.008(3) -0.003(2) 0.004(2)
N4 0.037(3) 0.102(5) 0.097(4) 0.034(4) -0.006(3) -0.004(3)
C22 0.035(3) 0.063(4) 0.067(4) 0.018(3) -0.003(3) 0.003(3)
C9 0.034(3) 0.054(3) 0.060(3) 0.014(3) 0.003(2) 0.007(2)
C16 0.057(4) 0.063(4) 0.056(3) 0.003(3) 0.001(3) 0.008(3)
C13 0.054(4) 0.059(4) 0.062(4) 0.019(3) -0.006(3) 0.005(3)
C11 0.038(3) 0.048(3) 0.073(4) -0.001(3) 0.006(3) 0.000(2)
C3 0.031(3) 0.070(4) 0.091(5) 0.000(4) 0.001(3) -0.003(3)
C10 0.028(2) 0.042(3) 0.058(3) 0.003(2) 0.000(2) 0.002(2)
C14 0.060(4) 0.052(3) 0.088(5) 0.012(3) -0.004(4) 0.019(3)
C15 0.061(4) 0.067(4) 0.085(5) 0.004(4) 0.011(4) 0.015(4)
C6 0.061(4) 0.060(4) 0.076(4) 0.018(3) 0.005(3) -0.005(3)
C5 0.066(5) 0.078(5) 0.106(6) 0.028(5) 0.000(4) -0.024(4)
C19 0.122(6) 0.152(7) 0.093(4) -0.005(4) -0.024(4) -0.025(5)
C4 0.046(4) 0.074(5) 0.111(6) 0.010(5) 0.015(4) -0.010(3)
F3 0.44(2) 0.153(8) 0.174(8) -0.045(7) -0.044(12) 0.191(12)
C18 0.184(15) 0.094(7) 0.102(7) -0.038(6) 0.009(8) 0.044(9)
F2 0.42(2) 0.223(11) 0.255(10) -0.136(10) 0.167(13) 0.020(12)
F1 0.42(2) 0.223(11) 0.255(10) -0.136(10) 0.167(13) 0.020(12)
C20 0.122(6) 0.152(7) 0.093(4) -0.005(4) -0.024(4) -0.025(5)
C21 0.122(6) 0.152(7) 0.093(4) -0.005(4) -0.024(4) -0.025(5)

loop_
_atom_type_symbol
_atom_type_description
_atom_type_scat_dispersion_real
_atom_type_scat_dispersion_imag
_atom_type_scat_source
C C 0.0033 0.0016 'International Tables Vol C Tables 4.2.6.8 and 6.1.1.4'
H H 0.0000 0.0000 'International Tables Vol C Tables 4.2.6.8 and 6.1.1.4'
F F 0.0171 0.0103 'International Tables Vol C Tables 4.2.6.8 and 6.1.1.4'
N N 0.0061 0.0033 'International Tables Vol C Tables 4.2.6.8 and 6.1.1.4'
O O 0.0106 0.0060 'International Tables Vol C Tables 4.2.6.8 and 6.1.1.4'

loop_
_geom_angle_atom_site_label_1
_geom_angle_atom_site_label_2
_geom_angle_atom_site_label_3
_geom_angle
_geom_angle_site_symmetry_1
_geom_angle_site_symmetry_3
_geom_angle_publ_flag
C1 N1 N2 111.4(5) . . ?
C8 N1 N2 110.4(4) . . ?
C8 N1 C1 135.1(5) . . ?
C12 N5 C19 125.6(8) . . ?
C11 N5 C12 111.6(5) . . ?
C11 N5 C19 122.9(8) . . ?
N1 N2 C10 108.1(4) . . ?
C7 N2 N1 105.9(4) . . ?
C7 N2 C10 131.2(5) . . ?
C17 C12 N5 110.6(5) . . ?
C13 C12 N5 129.2(6) . . ?
C13 C12 C17 120.2(6) . . ?
C7 C2 C1 109.6(5) . . ?
C7 C2 C3 120.8(6) . . ?
C3 C2 C1 129.6(6) . . ?
O1 C1 N1 123.1(6) . . ?
O1 C1 C2 133.4(6) . . ?
N1 C1 C2 103.5(5) . . ?
C12 C17 C10 107.8(5) . . ?
C16 C17 C12 121.0(5) . . ?
C16 C17 C10 131.1(5) . . ?
C2 C7 N2 109.1(5) . . ?
C6 C7 N2 128.2(6) . . ?
C6 C7 C2 122.5(6) . . ?
N1 C8 C9 107.9(5) . . ?
N3 C8 N1 120.1(5) . . ?
N3 C8 C9 132.0(6) . . ?
N4 C22 C9 178.6(7) . . ?
C8 C9 C10 110.6(5) . . ?
C22 C9 C8 126.2(6) . . ?
C22 C9 C10 123.1(5) . . ?
C17 C16 C15 120.4(6) . . ?
C14 C13 C12 117.7(6) . . ?
N5 C11 C10 107.0(5) . . ?
O2 C11 N5 126.7(6) . . ?
O2 C11 C10 126.2(6) . . ?
C4 C3 C2 116.8(7) . . ?
N2 C10 C17 114.2(5) . . ?
N2 C10 C9 100.3(4) . . ?
N2 C10 C11 112.5(4) . . ?
C17 C10 C11 102.9(4) . . ?
C9 C10 C17 115.6(5) . . ?
C9 C10 C11 111.8(5) . . ?
C13 C14 C15 123.2(6) . . ?
C14 C15 C16 117.4(7) . . ?
C18 C15 C16 122.1(9) . . ?
C18 C15 C14 120.5(9) . . ?
C7 C6 C5 116.1(7) . . ?
C4 C5 C6 122.2(7) . . ?
N5 C19 C20 113.0(11) . . ?
C3 C4 C5 121.4(7) . . ?
F3 C18 C15 122.8(12) . . ?
F3 C18 F2 99.3(15) . . ?
F2 C18 C15 117.9(13) . . ?
F1 C18 C15 119.1(14) . . ?
F1 C18 F3 98.8(14) . . ?
F1 C18 F2 93.2(15) . . ?
C21 C20 C19 130.8(13) . . ?

loop_
_geom_bond_atom_site_label_1
_geom_bond_atom_site_label_2
_geom_bond_distance
_geom_bond_site_symmetry_2
_geom_bond_publ_flag
O1 C1 1.224(8) . ?
N1 N2 1.418(7) . ?
N1 C1 1.393(8) . ?
N1 C8 1.360(8) . ?
N5 C12 1.405(8) . ?
N5 C11 1.367(9) . ?
N5 C19 1.468(13) . ?
N2 C7 1.387(8) . ?
N2 C10 1.466(7) . ?
O2 C11 1.200(8) . ?
C12 C17 1.389(9) . ?
C12 C13 1.384(9) . ?
C2 C1 1.450(9) . ?
C2 C7 1.375(8) . ?
C2 C3 1.416(9) . ?
C17 C16 1.341(9) . ?
C17 C10 1.512(8) . ?
N3 C8 1.296(8) . ?
C7 C6 1.366(9) . ?
C8 C9 1.380(8) . ?
N4 C22 1.167(9) . ?
C22 C9 1.377(9) . ?
C9 C10 1.505(8) . ?
C16 C15 1.396(10) . ?
C13 C14 1.359(11) . ?
C11 C10 1.553(9) . ?
C3 C4 1.355(12) . ?
C14 C15 1.388(12) . ?
C15 C18 1.337(13) . ?
C6 C5 1.390(12) . ?
C5 C4 1.386(13) . ?
C19 C20 1.509(19) . ?
F3 C18 1.277(15) . ?
C18 F2 1.28(2) . ?
C18 F1 1.28(3) . ?
C20 C21 1.094(16) . ?
